data_7022340
loop_
_publ_author_name
'Hou, Yin-Ling'
'Xiong, Gang'
'Shen, Bo'
'Zhao, Bin'
'Chen, Zhi'
'Cui, Jian-Zhong'

_publ_section_title
;
 Structures, luminescent and magnetic properties of six lanthanide-organic
 frameworks: observation of slow magnetic relaxation behavior in the DyIII
 compound.
;
_journal_issue 10
_journal_name_full 'Dalton transactions (Cambridge, England : 2003)'
_journal_page_first 3587
_journal_page_last 3596
_journal_paper_doi 10.1039/c2dt32390g
_journal_volume 42
_journal_year 2013
_chemical_formula_sum 'C45 H38 Ho2 O27.5 S3'
_chemical_formula_weight 1444.79
_chemical_name_systematic
;
?
;
_space_group_IT_number 2
_symmetry_cell_setting triclinic
_symmetry_space_group_name_Hall '-P 1'
_symmetry_space_group_name_H-M 'P -1'
_atom_sites_solution_hydrogens geom
_atom_sites_solution_primary direct
_atom_sites_solution_secondary difmap
_audit_creation_method SHELXL-97
_cell_angle_alpha 102.89(3)
_cell_angle_beta 101.79(3)
_cell_angle_gamma 104.14(3)
_cell_formula_units_Z 2
_cell_length_a 9.1671(18)
_cell_length_b 15.520(3)
_cell_length_c 22.199(4)
_cell_measurement_reflns_used 6312
_cell_measurement_temperature 293(2)
_cell_measurement_theta_max 29.0054
_cell_measurement_theta_min 2.3774
_cell_volume 2871.4(13)
_computing_cell_refinement
;
CrysAlisPro, Agilent Technologies,
Version 1.171.35.15 (release 03-08-2011 CrysAlis171 .NET)
(compiled Aug 3 2011,13:03:54)
;
_computing_data_collection
;
CrysAlisPro, Agilent Technologies,
Version 1.171.35.15 (release 03-08-2011 CrysAlis171 .NET)
(compiled Aug 3 2011,13:03:54)
;
_computing_data_reduction
;
CrysAlisPro, Agilent Technologies,
Version 1.171.35.15 (release 03-08-2011 CrysAlis171 .NET)
(compiled Aug 3 2011,13:03:54)
;
_computing_molecular_graphics 'Bruker SHELXTL'
_computing_publication_material 'Bruker SHELXTL'
_computing_structure_refinement 'SHELXL-97 (Sheldrick, 1997)'
_computing_structure_solution 'SHELXS-97 (Sheldrick, 1990)'
_diffrn_ambient_temperature 293(2)
_diffrn_detector_area_resol_mean 16.2116
_diffrn_measured_fraction_theta_full 0.998
_diffrn_measured_fraction_theta_max 0.998
_diffrn_measurement_device_type 'SuperNova, Single source at offset), Eos'
_diffrn_measurement_method '\w scans'
_diffrn_radiation_monochromator graphite
_diffrn_radiation_source 'fine-focus sealed tube'
_diffrn_radiation_type MoK\a
_diffrn_radiation_wavelength 0.71073
_diffrn_reflns_av_R_equivalents 0.0618
_diffrn_reflns_av_sigmaI/netI 0.1002
_diffrn_reflns_limit_h_max 10
_diffrn_reflns_limit_h_min -10
_diffrn_reflns_limit_k_max 16
_diffrn_reflns_limit_k_min -18
_diffrn_reflns_limit_l_max 26
_diffrn_reflns_limit_l_min -25
_diffrn_reflns_number 17925
_diffrn_reflns_theta_full 25.01
_diffrn_reflns_theta_max 25.01
_diffrn_reflns_theta_min 2.38
_exptl_absorpt_coefficient_mu 2.928
_exptl_absorpt_correction_T_max 0.5921
_exptl_absorpt_correction_T_min 0.5921
_exptl_absorpt_correction_type multi-scan
_exptl_absorpt_process_details
;
CrysAlisPro, Agilent Technologies,
Version 1.171.35.15 (release 03-08-2011 CrysAlis171 .NET)
(compiled Aug 3 2011,13:03:54)
Empirical absorption correction using spherical harmonics,
implemented in SCALE3 ABSPACK scaling algorithm.
;
_exptl_crystal_colour colorless
_exptl_crystal_density_diffrn 1.671
_exptl_crystal_density_method 'not measured'
_exptl_crystal_description needle
_exptl_crystal_F_000 1420
_exptl_crystal_size_max 0.20
_exptl_crystal_size_mid 0.20
_exptl_crystal_size_min 0.20
_platon_squeeze_details
;
;
_refine_diff_density_max 4.764
_refine_diff_density_min -2.195
_refine_diff_density_rms 0.292
_refine_ls_extinction_method none
_refine_ls_goodness_of_fit_ref 1.046
_refine_ls_hydrogen_treatment constr
_refine_ls_matrix_type full
_refine_ls_number_parameters 706
_refine_ls_number_reflns 10086
_refine_ls_number_restraints 30
_refine_ls_restrained_S_all 1.045
_refine_ls_R_factor_all 0.0988
_refine_ls_R_factor_gt 0.0801
_refine_ls_shift/su_max 0.004
_refine_ls_shift/su_mean 0.000
_refine_ls_structure_factor_coef Fsqd
_refine_ls_weighting_details 'calc w=1/[\s^2^(Fo^2^)+(0.1316P)^2^+0.0000P] where P=(Fo^2^+2Fc^2^)/3'
_refine_ls_weighting_scheme calc
_refine_ls_wR_factor_gt 0.2018
_refine_ls_wR_factor_ref 0.2142
_reflns_number_gt 7740
_reflns_number_total 10086
_reflns_threshold_expression >2sigma(I)
_cod_data_source_file c2dt32390g.txt
_cod_data_source_block 6
_cod_original_cell_volume 2871.3(10)
_cod_original_sg_symbol_H-M P-1
_cod_original_formula_sum 'C45 H38 Ho2 O27.50 S3'
_cod_database_code 7022340

loop_
_symmetry_equiv_pos_as_xyz
'x, y, z'
'-x, -y, -z'

loop_
_atom_site_label
_atom_site_type_symbol
_atom_site_fract_x
_atom_site_fract_y
_atom_site_fract_z
_atom_site_U_iso_or_equiv
_atom_site_adp_type
_atom_site_occupancy
_atom_site_symmetry_multiplicity
_atom_site_calc_flag
_atom_site_refinement_flags
Ho1 Ho 0.98324(6) 0.63831(3) 0.69647(2) 0.01646(18) Uani 1 1 d .
Ho2 Ho 0.47007(6) 0.58854(3) 0.64393(2) 0.01740(18) Uani 1 1 d .
C1 C 0.7964(12) 0.7703(8) 0.7094(5) 0.017(2) Uani 1 1 d .
C2 C 0.7450(12) 0.8544(8) 0.7265(5) 0.015(2) Uani 1 1 d .
C3 C 0.6251(12) 0.8564(8) 0.7576(5) 0.019(2) Uani 1 1 d .
H3 H 0.5732 0.8036 0.7668 0.023 Uiso 1 1 calc R
C4 C 0.5851(14) 0.9375(8) 0.7742(6) 0.026(3) Uani 1 1 d .
H4 H 0.5051 0.9377 0.7940 0.031 Uiso 1 1 calc R
C5 C 0.6602(14) 1.0174(8) 0.7623(5) 0.025(3) Uani 1 1 d .
C6 C 0.7829(13) 1.0154(8) 0.7332(5) 0.024(3) Uani 1 1 d .
C7 C 0.8247(13) 0.9352(9) 0.7150(5) 0.024(3) Uani 1 1 d .
H7 H 0.9050 0.9354 0.6952 0.028 Uiso 1 1 calc R
C8 C 0.5103(17) 1.1056(11) 0.8065(7) 0.046(4) Uani 1 1 d .
H8A H 0.4104 1.0650 0.7794 0.069 Uiso 1 1 calc R
H8B H 0.5065 1.1683 0.8169 0.069 Uiso 1 1 calc R
H8C H 0.5351 1.0881 0.8453 0.069 Uiso 1 1 calc R
C9 C 1.0516(14) 1.2481(8) 0.7353(5) 0.025(3) Uani 1 1 d .
C10 C 0.9468(18) 1.2992(9) 0.7349(7) 0.040(4) Uani 1 1 d .
H10 H 0.8653 1.2872 0.7539 0.048 Uiso 1 1 calc R
C11 C 0.9696(15) 1.3696(10) 0.7046(6) 0.033(3) Uani 1 1 d .
H11 H 0.9034 1.4065 0.7043 0.040 Uiso 1 1 calc R
C14 C 1.1738(13) 1.2657(8) 0.7086(5) 0.021(2) Uani 1 1 d .
H14 H 1.2429 1.2307 0.7101 0.025 Uiso 1 1 calc R
C16 C 0.3291(12) 0.6243(8) 0.7753(5) 0.015(2) Uani 1 1 d U
C17 C 0.4094(13) 0.6245(8) 0.8404(5) 0.018(2) Uani 1 1 d .
C18 C 0.5734(12) 0.6486(8) 0.8618(5) 0.021(2) Uani 1 1 d .
H18 H 0.6326 0.6650 0.8344 0.025 Uiso 1 1 calc R
C19 C 0.6481(14) 0.6487(10) 0.9221(6) 0.033(3) Uani 1 1 d .
H19 H 0.7568 0.6658 0.9350 0.040 Uiso 1 1 calc R
C20 C 0.5632(14) 0.6236(8) 0.9642(5) 0.024(3) Uani 1 1 d .
C21 C 0.4048(16) 0.6009(9) 0.9442(5) 0.034(3) Uani 1 1 d .
C22 C 0.3232(13) 0.5990(9) 0.8818(5) 0.027(3) Uani 1 1 d .
H22 H 0.2145 0.5810 0.8690 0.032 Uiso 1 1 calc R
C23 C 0.7914(17) 0.6495(12) 1.0478(6) 0.049(4) Uani 1 1 d .
H23A H 0.8213 0.6495 1.0918 0.073 Uiso 1 1 calc R
H23B H 0.8317 0.7111 1.0448 0.073 Uiso 1 1 calc R
H23C H 0.8332 0.6082 1.0224 0.073 Uiso 1 1 calc R
C24 C 0.2813(14) 0.6028(8) 1.0989(4) 0.021(3) Uani 1 1 d .
C25 C 0.4241(14) 0.6164(9) 1.1379(5) 0.026(3) Uani 1 1 d .
H25 H 0.5141 0.6496 1.1302 0.031 Uiso 1 1 calc R
C26 C 0.4337(15) 0.5791(8) 1.1905(5) 0.029(3) Uani 1 1 d .
H26 H 0.5311 0.5849 1.2165 0.035 Uiso 1 1 calc R
C27 C 0.3016(13) 0.5349(7) 1.2033(5) 0.016(2) Uani 1 1 d U
C28 C 0.1552(13) 0.5232(9) 1.1627(5) 0.024(3) Uani 1 1 d .
H28 H 0.0641 0.4925 1.1710 0.029 Uiso 1 1 calc R
C29 C 0.1473(14) 0.5580(10) 1.1097(6) 0.030(3) Uani 1 1 d .
H29 H 0.0509 0.5505 1.0821 0.036 Uiso 1 1 calc R
C30 C 0.3086(13) 0.4942(7) 1.2600(5) 0.017(2) Uani 1 1 d .
C31 C 0.7433(14) 0.6533(8) 0.5686(5) 0.021(3) Uani 1 1 d .
C32 C 0.8029(12) 0.7144(8) 0.5316(5) 0.020(2) Uani 1 1 d .
C33 C 0.9432(13) 0.7232(9) 0.5166(5) 0.023(3) Uani 1 1 d U
H33 H 1.0032 0.6863 0.5286 0.027 Uiso 1 1 calc R
C34 C 0.9976(13) 0.7848(10) 0.4842(6) 0.031(3) Uani 1 1 d .
H34 H 1.0925 0.7888 0.4745 0.038 Uiso 1 1 calc R
C35 C 0.9083(14) 0.8421(10) 0.4659(5) 0.030(3) Uani 1 1 d .
C36 C 0.7623(14) 0.8293(8) 0.4804(5) 0.023(3) Uani 1 1 d .
C37 C 0.7117(14) 0.7680(8) 0.5118(5) 0.022(3) Uani 1 1 d .
H37 H 0.6150 0.7616 0.5204 0.027 Uiso 1 1 calc R
C38 C 1.0973(17) 0.9220(13) 0.4229(7) 0.062(5) Uani 1 1 d .
H38A H 1.0891 0.9346 0.3821 0.093 Uiso 1 1 calc R
H38B H 1.1333 0.8688 0.4222 0.093 Uiso 1 1 calc R
H38C H 1.1701 0.9748 0.4561 0.093 Uiso 1 1 calc R
C39 C 0.6021(15) 0.9783(9) 0.3870(6) 0.029(3) Uani 1 1 d .
C40 C 0.7229(17) 1.0053(10) 0.3606(6) 0.035(3) Uani 1 1 d .
H40 H 0.7790 0.9651 0.3485 0.043 Uiso 1 1 calc R
C41 C 0.7602(14) 1.0934(10) 0.3522(6) 0.034(3) Uani 1 1 d .
H41 H 0.8420 1.1112 0.3344 0.041 Uiso 1 1 calc R
C42 C 0.6823(14) 1.1539(9) 0.3690(5) 0.025(3) Uani 1 1 d .
C43 C 0.5606(14) 1.1253(9) 0.3968(5) 0.023(3) Uani 1 1 d .
H43 H 0.5038 1.1657 0.4077 0.028 Uiso 1 1 calc R
C44 C 0.5221(14) 1.0414(9) 0.4084(5) 0.025(3) Uani 1 1 d .
H44 H 0.4463 1.0261 0.4297 0.030 Uiso 1 1 calc R
C15 C 1.1083(12) 1.4610(7) 0.6445(5) 0.014(2) Uani 1 1 d U
C13 C 1.1942(13) 1.3370(7) 0.6788(5) 0.019(2) Uani 1 1 d .
H13 H 1.2787 1.3513 0.6618 0.022 Uiso 1 1 calc R
C45 C 0.7130(13) 1.2462(9) 0.3558(5) 0.020(3) Uani 1 1 d .
C12 C 1.0876(13) 1.3852(7) 0.6754(5) 0.018(2) Uani 1 1 d U
O1 O 0.9265(9) 0.7804(5) 0.6993(4) 0.0232(18) Uani 1 1 d .
O2 O 0.7100(8) 0.6939(5) 0.7095(3) 0.0194(17) Uani 1 1 d .
O3 O 1.0470(11) 0.7306(6) 0.8058(4) 0.037(2) Uani 1 1 d .
H3A H 1.1159 0.7904 0.8141 0.056 Uiso 1 1 d R
H3B H 0.9598 0.7406 0.8193 0.056 Uiso 1 1 d R
O4 O 0.6272(10) 1.0988(6) 0.7736(4) 0.035(2) Uani 1 1 d .
O5 O 0.8586(9) 1.0949(5) 0.7185(3) 0.0220(18) Uani 1 1 d .
O6 O 1.1351(10) 1.1105(7) 0.7631(5) 0.042(2) Uani 1 1 d .
O7 O 0.9953(13) 1.1834(6) 0.8304(4) 0.046(3) Uani 1 1 d .
O8 O 1.2305(9) 1.4839(5) 0.6271(3) 0.0234(18) Uani 1 1 d .
O9 O 1.0014(9) 1.4993(5) 0.6355(4) 0.0234(18) Uani 1 1 d .
O10 O 0.8327(10) 0.6119(6) 0.5940(4) 0.029(2) Uani 1 1 d .
O11 O 0.6079(9) 0.6424(6) 0.5758(4) 0.029(2) Uani 1 1 d .
O12 O 0.4893(10) 0.4549(6) 0.5745(4) 0.032(2) Uani 1 1 d .
H12A H 0.5602 0.4338 0.5946 0.049 Uiso 1 1 d R
H12B H 0.3993 0.4100 0.5607 0.049 Uiso 1 1 d R
O13 O 0.3025(16) 0.5485(10) 0.5278(5) 0.074(4) Uani 1 1 d .
H13A H 0.3518 0.5831 0.5040 0.112 Uiso 1 1 d R
H13B H 0.2791 0.4860 0.5042 0.112 Uiso 1 1 d R
O14 O 0.4108(9) 0.6426(6) 0.7376(3) 0.0211(17) Uani 1 1 d .
O15 O 0.9486(11) 0.9043(7) 0.4351(4) 0.044(3) Uani 1 1 d .
O16 O 0.6823(11) 0.8934(7) 0.4686(4) 0.038(2) Uani 1 1 d .
O17 O 0.4028(11) 0.8486(7) 0.4130(5) 0.042(2) Uani 1 1 d .
O18 O 0.5804(10) 0.8021(6) 0.3539(4) 0.034(2) Uani 1 1 d .
O19 O 0.8151(9) 1.2656(6) 0.3271(4) 0.0274(19) Uani 1 1 d .
O20 O 0.6385(10) 1.2997(6) 0.3769(4) 0.031(2) Uani 1 1 d .
O21 O 0.1843(9) 0.6080(5) 0.7624(3) 0.0204(17) Uani 1 1 d .
O22 O 0.6232(10) 0.6190(7) 1.0243(4) 0.035(2) Uani 1 1 d .
O23 O 0.3125(10) 0.5709(6) 0.9838(4) 0.032(2) Uani 1 1 d .
O24 O 0.3925(11) 0.7339(7) 1.0477(4) 0.040(2) Uani 1 1 d .
O25 O 0.1132(11) 0.6447(7) 1.0056(4) 0.038(2) Uani 1 1 d .
O26 O 0.4407(8) 0.4961(5) 1.2898(3) 0.0206(17) Uani 1 1 d .
O27 O 0.1839(9) 0.4638(6) 1.2728(4) 0.0239(18) Uani 1 1 d .
S1 S 1.0217(4) 1.1565(2) 0.76981(14) 0.0270(7) Uani 1 1 d .
S2 S 0.2708(4) 0.6494(3) 1.03226(14) 0.0324(8) Uani 1 1 d .
S3 S 0.5527(4) 0.8692(2) 0.40068(15) 0.0298(7) Uani 1 1 d .
O28 O 0.0000 0.5000 0.5000 0.069(5) Uani 1 2 d S
H28A H 0.0301 0.4541 0.4851 0.104 Uiso 1 1 d R
H28B H -0.0219 0.4945 0.5346 0.104 Uiso 1 1 d R

loop_
_atom_site_aniso_label
_atom_site_aniso_U_11
_atom_site_aniso_U_22
_atom_site_aniso_U_33
_atom_site_aniso_U_23
_atom_site_aniso_U_13
_atom_site_aniso_U_12
Ho1 0.0190(3) 0.0140(3) 0.0147(3) 0.0032(2) 0.0027(2) 0.0045(2)
Ho2 0.0181(3) 0.0136(3) 0.0218(3) 0.0066(2) 0.0078(2) 0.0038(2)
C1 0.009(6) 0.018(6) 0.018(5) 0.003(5) 0.001(4) -0.001(5)
C2 0.019(6) 0.016(6) 0.008(5) 0.005(4) -0.005(4) 0.006(5)
C3 0.017(6) 0.018(6) 0.018(5) 0.003(5) 0.005(4) -0.001(5)
C4 0.028(7) 0.023(7) 0.033(6) 0.005(5) 0.022(6) 0.009(6)
C5 0.026(7) 0.013(6) 0.025(6) -0.005(5) 0.002(5) -0.002(5)
C6 0.020(6) 0.023(7) 0.025(6) 0.011(5) 0.001(5) 0.002(5)
C7 0.013(6) 0.030(7) 0.020(6) 0.005(5) -0.001(5) 0.000(5)
C8 0.040(9) 0.041(9) 0.050(9) 0.000(7) 0.005(7) 0.020(8)
C9 0.038(7) 0.008(6) 0.020(6) 0.006(5) -0.002(5) -0.004(5)
C10 0.062(10) 0.021(7) 0.061(9) 0.028(7) 0.039(8) 0.020(7)
C11 0.033(8) 0.038(8) 0.047(8) 0.029(7) 0.022(6) 0.018(7)
C14 0.014(6) 0.013(6) 0.021(5) -0.005(5) -0.003(5) -0.007(5)
C16 0.008(5) 0.017(5) 0.013(4) -0.005(4) -0.003(4) 0.004(4)
C17 0.025(6) 0.016(6) 0.011(5) -0.002(4) 0.008(4) 0.004(5)
C18 0.010(6) 0.017(6) 0.028(6) -0.001(5) 0.006(5) -0.002(5)
C19 0.018(7) 0.035(8) 0.031(7) -0.007(6) -0.007(5) 0.005(6)
C20 0.026(7) 0.017(6) 0.017(6) -0.003(5) -0.008(5) 0.002(5)
C21 0.042(8) 0.030(7) 0.019(6) -0.007(5) 0.011(6) 0.001(6)
C22 0.015(6) 0.035(7) 0.021(6) 0.010(6) -0.005(5) -0.002(5)
C23 0.048(10) 0.064(11) 0.031(7) 0.015(8) -0.007(7) 0.025(9)
C24 0.035(7) 0.021(6) 0.002(5) 0.002(4) 0.002(5) 0.006(5)
C25 0.031(7) 0.026(7) 0.023(6) 0.014(5) 0.011(5) 0.002(6)
C26 0.037(8) 0.014(6) 0.024(6) -0.002(5) 0.005(5) -0.005(6)
C27 0.031(6) 0.014(5) 0.006(4) 0.003(4) 0.007(4) 0.007(4)
C28 0.019(6) 0.032(7) 0.027(6) 0.015(6) 0.007(5) 0.010(6)
C29 0.024(7) 0.042(8) 0.022(6) 0.009(6) 0.003(5) 0.007(6)
C30 0.024(7) 0.008(5) 0.020(5) -0.001(4) 0.008(5) 0.008(5)
C31 0.034(7) 0.011(6) 0.008(5) -0.003(4) -0.008(5) 0.003(5)
C32 0.013(6) 0.023(6) 0.014(5) -0.003(5) 0.002(4) -0.004(5)
C33 0.016(5) 0.033(6) 0.011(5) -0.001(4) -0.007(4) 0.007(5)
C34 0.008(6) 0.057(9) 0.026(6) 0.011(6) 0.006(5) 0.003(6)
C35 0.025(7) 0.038(8) 0.014(5) 0.004(5) -0.002(5) -0.005(6)
C36 0.034(7) 0.022(6) 0.012(5) 0.010(5) 0.002(5) 0.003(5)
C37 0.031(7) 0.032(7) 0.006(5) 0.001(5) 0.008(5) 0.014(6)
C38 0.045(10) 0.072(13) 0.034(8) 0.010(8) 0.002(7) -0.033(9)
C39 0.039(8) 0.033(8) 0.024(6) 0.020(6) 0.007(6) 0.017(6)
C40 0.055(9) 0.040(8) 0.032(7) 0.025(7) 0.021(7) 0.032(8)
C41 0.019(7) 0.043(9) 0.049(8) 0.020(7) 0.016(6) 0.012(6)
C42 0.022(7) 0.033(7) 0.022(6) 0.012(6) 0.000(5) 0.014(6)
C43 0.028(7) 0.034(7) 0.019(6) 0.008(5) 0.011(5) 0.025(6)
C44 0.024(7) 0.031(7) 0.019(6) 0.006(5) 0.006(5) 0.008(6)
C15 0.013(4) 0.010(4) 0.013(4) -0.006(3) 0.004(3) 0.004(3)
C13 0.016(6) 0.011(5) 0.020(5) 0.002(5) 0.000(4) -0.005(5)
C45 0.014(6) 0.034(7) 0.008(5) 0.002(5) -0.004(4) 0.009(5)
C12 0.022(5) 0.010(5) 0.010(4) -0.006(4) 0.000(4) -0.005(4)
O1 0.016(4) 0.015(4) 0.041(5) 0.009(4) 0.010(4) 0.007(3)
O2 0.017(4) 0.006(4) 0.024(4) -0.002(3) -0.003(3) -0.002(3)
O3 0.035(5) 0.032(5) 0.028(4) -0.019(4) -0.002(4) 0.014(4)
O4 0.036(5) 0.026(5) 0.048(5) 0.009(4) 0.018(4) 0.012(4)
O5 0.020(4) 0.019(4) 0.022(4) 0.013(4) -0.002(3) -0.004(3)
O6 0.021(5) 0.028(5) 0.069(7) 0.023(5) -0.004(4) 0.002(4)
O7 0.089(8) 0.018(5) 0.009(4) -0.002(4) 0.008(4) -0.012(5)
O8 0.015(4) 0.017(4) 0.024(4) -0.004(3) 0.003(3) -0.009(3)
O9 0.028(5) 0.012(4) 0.024(4) 0.001(3) 0.002(3) 0.003(4)
O10 0.040(5) 0.020(5) 0.023(4) 0.004(4) 0.003(4) 0.012(4)
O11 0.013(4) 0.042(6) 0.032(5) 0.023(4) 0.000(3) 0.004(4)
O12 0.034(5) 0.023(5) 0.026(4) -0.006(4) 0.004(4) -0.001(4)
O13 0.088(10) 0.057(8) 0.058(7) -0.006(6) 0.001(7) 0.024(8)
O14 0.021(4) 0.031(5) 0.007(3) 0.000(3) -0.002(3) 0.008(4)
O15 0.048(6) 0.041(6) 0.031(5) 0.015(5) 0.020(4) -0.017(5)
O16 0.060(6) 0.039(6) 0.024(4) 0.012(4) 0.015(4) 0.027(5)
O17 0.037(6) 0.029(5) 0.067(7) 0.023(5) 0.025(5) 0.007(5)
O18 0.044(6) 0.027(5) 0.021(4) -0.001(4) 0.001(4) 0.009(4)
O19 0.024(5) 0.039(5) 0.024(4) 0.019(4) 0.004(4) 0.010(4)
O20 0.039(5) 0.044(6) 0.036(5) 0.033(5) 0.020(4) 0.031(5)
O21 0.020(4) 0.016(4) 0.021(4) 0.006(3) -0.002(3) 0.003(3)
O22 0.038(5) 0.044(6) 0.012(4) -0.001(4) -0.008(4) 0.013(5)
O23 0.041(5) 0.036(5) 0.019(4) 0.004(4) 0.016(4) 0.009(4)
O24 0.054(6) 0.035(6) 0.040(5) 0.016(5) 0.021(5) 0.020(5)
O25 0.049(6) 0.055(7) 0.023(4) 0.019(5) 0.007(4) 0.031(5)
O26 0.015(4) 0.015(4) 0.027(4) 0.007(3) -0.002(3) 0.002(3)
O27 0.027(5) 0.022(5) 0.031(4) 0.017(4) 0.013(4) 0.011(4)
S1 0.0277(17) 0.0159(15) 0.0299(16) 0.0085(13) 0.0014(13) -0.0029(13)
S2 0.043(2) 0.042(2) 0.0194(15) 0.0149(15) 0.0106(14) 0.0171(17)
S3 0.0393(19) 0.0273(17) 0.0270(16) 0.0120(14) 0.0110(14) 0.0123(15)
O28 0.112(15) 0.079(13) 0.034(8) 0.029(9) 0.023(9) 0.047(12)

loop_
_atom_type_symbol
_atom_type_description
_atom_type_scat_dispersion_real
_atom_type_scat_dispersion_imag
_atom_type_scat_source
C C 0.0033 0.0016 'International Tables Vol C Tables 4.2.6.8 and 6.1.1.4'
H H 0.0000 0.0000 'International Tables Vol C Tables 4.2.6.8 and 6.1.1.4'
Ho Ho -0.2175 4.6783 'International Tables Vol C Tables 4.2.6.8 and 6.1.1.4'
O O 0.0106 0.0060 'International Tables Vol C Tables 4.2.6.8 and 6.1.1.4'
S S 0.1246 0.1234 'International Tables Vol C Tables 4.2.6.8 and 6.1.1.4'

loop_
_geom_angle_atom_site_label_1
_geom_angle_atom_site_label_2
_geom_angle_atom_site_label_3
_geom_angle
_geom_angle_site_symmetry_1
_geom_angle_site_symmetry_3
O27 Ho1 O10 98.2(3) 2_667 .
O27 Ho1 O19 170.8(3) 2_667 2_776
O10 Ho1 O19 88.5(3) . 2_776
O27 Ho1 O21 87.3(3) 2_667 1_655
O10 Ho1 O21 147.4(3) . 1_655
O19 Ho1 O21 83.7(3) 2_776 1_655
O27 Ho1 O9 80.1(3) 2_667 1_545
O10 Ho1 O9 73.8(3) . 1_545
O19 Ho1 O9 96.0(3) 2_776 1_545
O21 Ho1 O9 75.6(3) 1_655 1_545
O27 Ho1 O1 115.0(3) 2_667 .
O10 Ho1 O1 76.6(3) . .
O19 Ho1 O1 72.5(3) 2_776 .
O21 Ho1 O1 129.9(3) 1_655 .
O9 Ho1 O1 148.5(3) 1_545 .
O27 Ho1 O3 83.9(3) 2_667 .
O10 Ho1 O3 144.3(3) . .
O19 Ho1 O3 94.2(3) 2_776 .
O21 Ho1 O3 68.1(3) 1_655 .
O9 Ho1 O3 140.8(3) 1_545 .
O1 Ho1 O3 70.4(3) . .
O20 Ho2 O14 77.6(3) 2_676 .
O20 Ho2 O8 92.5(3) 2_676 1_445
O14 Ho2 O8 79.0(3) . 1_445
O20 Ho2 O11 78.7(3) 2_676 .
O14 Ho2 O11 140.2(3) . .
O8 Ho2 O11 133.6(3) 1_445 .
O20 Ho2 O26 153.2(3) 2_676 2_667
O14 Ho2 O26 75.7(3) . 2_667
O8 Ho2 O26 84.1(3) 1_445 2_667
O11 Ho2 O26 122.2(3) . 2_667
O20 Ho2 O2 94.8(3) 2_676 .
O14 Ho2 O2 77.4(3) . .
O8 Ho2 O2 153.1(3) 1_445 .
O11 Ho2 O2 73.2(3) . .
O26 Ho2 O2 77.8(3) 2_667 .
O20 Ho2 O12 131.2(3) 2_676 .
O14 Ho2 O12 143.7(3) . .
O8 Ho2 O12 78.2(3) 1_445 .
O11 Ho2 O12 74.5(3) . .
O26 Ho2 O12 74.1(3) 2_667 .
O2 Ho2 O12 114.8(3) . .
O20 Ho2 O13 65.8(4) 2_676 .
O14 Ho2 O13 128.8(3) . .
O8 Ho2 O13 68.6(4) 1_445 .
O11 Ho2 O13 66.3(4) . .
O26 Ho2 O13 135.3(4) 2_667 .
O2 Ho2 O13 137.5(4) . .
O12 Ho2 O13 66.2(4) . .
O1 C1 O2 123.2(10) . .
O1 C1 C2 118.0(10) . .
O2 C1 C2 118.6(9) . .
C7 C2 C3 119.1(10) . .
C7 C2 C1 118.6(10) . .
C3 C2 C1 122.2(10) . .
C4 C3 C2 119.8(10) . .
C5 C4 C3 122.0(11) . .
O4 C5 C4 127.3(11) . .
O4 C5 C6 115.0(10) . .
C4 C5 C6 117.6(11) . .
C7 C6 O5 118.8(10) . .
C7 C6 C5 122.0(11) . .
O5 C6 C5 119.1(10) . .
C6 C7 C2 119.4(11) . .
C14 C9 C10 122.4(10) . .
C14 C9 S1 119.7(9) . .
C10 C9 S1 117.9(9) . .
C9 C10 C11 116.7(12) . .
C12 C11 C10 121.3(12) . .
C9 C14 C13 119.6(11) . .
O21 C16 O14 124.8(9) . .
O21 C16 C17 116.6(9) . .
O14 C16 C17 118.5(9) . .
C22 C17 C18 118.2(10) . .
C22 C17 C16 120.4(10) . .
C18 C17 C16 121.4(9) . .
C19 C18 C17 121.5(11) . .
C18 C19 C20 120.9(11) . .
O22 C20 C21 115.7(11) . .
O22 C20 C19 126.4(11) . .
C21 C20 C19 117.9(10) . .
C20 C21 O23 120.4(11) . .
C20 C21 C22 122.8(11) . .
O23 C21 C22 116.7(11) . .
C17 C22 C21 118.6(11) . .
C29 C24 C25 122.6(10) . .
C29 C24 S2 119.1(9) . .
C25 C24 S2 118.2(9) . .
C24 C25 C26 118.7(11) . .
C27 C26 C25 120.3(11) . .
C26 C27 C28 119.8(10) . .
C26 C27 C30 121.4(10) . .
C28 C27 C30 118.8(10) . .
C29 C28 C27 119.4(11) . .
C24 C29 C28 119.2(11) . .
O27 C30 O26 126.1(10) . .
O27 C30 C27 117.5(9) . .
O26 C30 C27 116.4(9) . .
O11 C31 O10 120.6(10) . .
O11 C31 C32 120.9(10) . .
O10 C31 C32 118.4(11) . .
C33 C32 C37 118.6(10) . .
C33 C32 C31 124.3(11) . .
C37 C32 C31 117.1(10) . .
C32 C33 C34 122.2(11) . .
C33 C34 C35 119.7(11) . .
O15 C35 C34 125.3(12) . .
O15 C35 C36 118.1(12) . .
C34 C35 C36 116.5(11) . .
C37 C36 O16 120.9(11) . .
C37 C36 C35 122.4(11) . .
O16 C36 C35 116.1(10) . .
C36 C37 C32 120.5(11) . .
C40 C39 C44 120.2(12) . .
C40 C39 S3 121.4(10) . .
C44 C39 S3 118.2(9) . .
C39 C40 C41 119.3(12) . .
C42 C41 C40 122.5(12) . .
C41 C42 C43 117.3(12) . .
C41 C42 C45 123.1(11) . .
C43 C42 C45 119.5(10) . .
C44 C43 C42 123.1(11) . .
C43 C44 C39 117.4(11) . .
O8 C15 O9 122.4(10) . .
O8 C15 C12 118.5(9) . .
O9 C15 C12 119.2(9) . .
C12 C13 C14 118.8(10) . .
O19 C45 O20 125.3(12) . .
O19 C45 C42 117.0(10) . .
O20 C45 C42 117.5(10) . .
C13 C12 C11 121.0(10) . .
C13 C12 C15 119.3(10) . .
C11 C12 C15 119.4(10) . .
C1 O1 Ho1 106.6(7) . .
C1 O2 Ho2 135.6(6) . .
C5 O4 C8 116.8(10) . .
C6 O5 S1 114.4(6) . .
C15 O8 Ho2 148.7(7) . 1_665
C15 O9 Ho1 129.7(7) . 1_565
C31 O10 Ho1 133.5(7) . .
C31 O11 Ho2 137.4(6) . .
C16 O14 Ho2 146.4(7) . .
C35 O15 C38 119.4(12) . .
C36 O16 S3 119.9(8) . .
C45 O19 Ho1 155.6(8) . 2_776
C45 O20 Ho2 143.5(7) . 2_676
C16 O21 Ho1 140.3(7) . 1_455
C20 O22 C23 116.1(10) . .
C21 O23 S2 117.1(8) . .
C30 O26 Ho2 134.0(7) . 2_667
C30 O27 Ho1 153.5(7) . 2_667
O7 S1 O6 119.1(6) . .
O7 S1 O5 108.8(5) . .
O6 S1 O5 109.0(5) . .
O7 S1 C9 111.9(6) . .
O6 S1 C9 109.7(6) . .
O5 S1 C9 95.8(5) . .
O24 S2 O25 120.1(6) . .
O24 S2 O23 107.9(5) . .
O25 S2 O23 107.8(5) . .
O24 S2 C24 110.6(6) . .
O25 S2 C24 109.4(5) . .
O23 S2 C24 98.9(5) . .
O18 S3 O17 118.1(6) . .
O18 S3 O16 109.6(5) . .
O17 S3 O16 107.1(5) . .
O18 S3 C39 111.1(6) . .
O17 S3 C39 110.5(6) . .
O16 S3 C39 98.6(6) . .

loop_
_geom_bond_atom_site_label_1
_geom_bond_atom_site_label_2
_geom_bond_distance
_geom_bond_site_symmetry_2
Ho1 O27 2.247(8) 2_667
Ho1 O10 2.296(8) .
Ho1 O19 2.305(8) 2_776
Ho1 O21 2.321(7) 1_655
Ho1 O9 2.341(8) 1_545
Ho1 O1 2.377(7) .
Ho1 O3 2.397(8) .
Ho2 O20 2.286(8) 2_676
Ho2 O14 2.287(7) .
Ho2 O8 2.291(7) 1_445
Ho2 O11 2.326(8) .
Ho2 O26 2.335(7) 2_667
Ho2 O2 2.345(7) .
Ho2 O12 2.360(8) .
Ho2 O13 2.567(11) .
C1 O1 1.238(12) .
C1 O2 1.256(13) .
C1 C2 1.490(15) .
C2 C7 1.395(16) .
C2 C3 1.416(15) .
C3 C4 1.388(16) .
C4 C5 1.374(16) .
C5 O4 1.350(14) .
C5 C6 1.410(16) .
C6 C7 1.390(17) .
C6 O5 1.402(13) .
C8 O4 1.427(16) .
C9 C14 1.370(16) .
C9 C10 1.387(18) .
C9 S1 1.751(11) .
C10 C11 1.403(16) .
C11 C12 1.371(16) .
C14 C13 1.403(15) .
C16 O21 1.248(12) .
C16 O14 1.265(12) .
C16 C17 1.482(14) .
C17 C22 1.389(15) .
C17 C18 1.407(15) .
C18 C19 1.373(16) .
C19 C20 1.395(17) .
C20 O22 1.359(13) .
C20 C21 1.359(17) .
C21 O23 1.413(14) .
C21 C22 1.423(16) .
C23 O22 1.442(16) .
C24 C29 1.352(16) .
C24 C25 1.352(16) .
C24 S2 1.781(10) .
C25 C26 1.411(16) .
C26 C27 1.357(16) .
C27 C28 1.400(15) .
C27 C30 1.525(14) .
C28 C29 1.398(16) .
C30 O27 1.241(13) .
C30 O26 1.245(13) .
C31 O11 1.259(14) .
C31 O10 1.277(13) .
C31 C32 1.468(15) .
C32 C33 1.376(15) .
C32 C37 1.392(16) .
C33 C34 1.377(17) .
C34 C35 1.417(18) .
C35 O15 1.325(15) .
C35 C36 1.417(17) .
C36 C37 1.347(15) .
C36 O16 1.411(14) .
C38 O15 1.417(17) .
C39 C40 1.377(17) .
C39 C44 1.418(17) .
C39 S3 1.754(12) .
C40 C41 1.389(19) .
C41 C42 1.345(18) .
C42 C43 1.409(16) .
C42 C45 1.497(17) .
C43 C44 1.360(17) .
C15 O8 1.255(12) .
C15 O9 1.269(12) .
C15 C12 1.481(15) .
C13 C12 1.369(16) .
C45 O19 1.250(13) .
C45 O20 1.269(14) .
O5 S1 1.602(8) .
O6 S1 1.412(10) .
O7 S1 1.406(9) .
O8 Ho2 2.291(7) 1_665
O9 Ho1 2.341(8) 1_565
O16 S3 1.620(9) .
O17 S3 1.429(9) .
O18 S3 1.408(9) .
O19 Ho1 2.305(8) 2_776
O20 Ho2 2.286(8) 2_676
O21 Ho1 2.321(7) 1_455
O23 S2 1.613(9) .
O24 S2 1.418(10) .
O25 S2 1.422(9) .
O26 Ho2 2.335(7) 2_667
O27 Ho1 2.247(7) 2_667

loop_
_platon_squeeze_void_nr
_platon_squeeze_void_average_x
_platon_squeeze_void_average_y
_platon_squeeze_void_average_z
_platon_squeeze_void_volume
_platon_squeeze_void_count_electrons
1 -0.016 0.000 0.000 464.1 -8.1
2 0.279 0.685 0.454 20.7 -2.3
3 0.721 0.315 0.546 20.7 -1.8
